data_1558029
loop_
_publ_author_name
'Zee, David Z.'
'Harris, T. David'

_publ_section_title
;
 Enhancing catalytic alkane hydroxylation by tuning the outer coordination
 sphere in a heme-containing metal-organic framework.
;
_journal_issue 21
_journal_name_full 'Chemical science'
_journal_page_first 5447
_journal_page_last 5452
_journal_paper_doi 10.1039/d0sc01796e
_journal_volume 11
_journal_year 2020
_chemical_formula_moiety 'C168 H108 Cl3 Fe3 N12 O64 Zr12'
_chemical_formula_sum 'C168 H108 Cl3 Fe3 N12 O64 Zr12'
_chemical_formula_weight 4687.20
_chemical_melting_point ?
_chemical_name_common PCN-224'FeCl
_chemical_name_systematic '[FeCl(TCPP)]3[ZrO4(OH)4(CH3CO2)6]2'
_space_group_crystal_system cubic
_space_group_IT_number 229
_space_group_name_Hall '-I 4 2 3'
_space_group_name_H-M_alt 'I m -3 m'
_atom_sites_solution_hydrogens geom
_atom_sites_solution_primary direct
_audit_creation_date 2020-02-24
_audit_creation_method
;
Olex2 1.3
(compiled 2019.11.21 svn.r41b79517 for OlexSys, GUI svn.r6003)
;
_audit_update_record
;
2020-03-26 deposited with the CCDC.	2020-05-07 downloaded from the CCDC.
;
_cell_angle_alpha 90
_cell_angle_beta 90
_cell_angle_gamma 90
_cell_formula_units_Z 4
_cell_length_a 38.4891(9)
_cell_length_b 38.4891(9)
_cell_length_c 38.4891(9)
_cell_measurement_reflns_used 9484
_cell_measurement_temperature 100(2)
_cell_measurement_theta_max 63.721
_cell_measurement_theta_min 3.631
_cell_volume 57018(2)
_computing_cell_refinement 'SAINT V8.34A (Bruker, 2017)'
_computing_data_collection 'APEX2 V2017.3 (Bruker, 2017)'
_computing_data_reduction 'Bruker SAINT'
_computing_molecular_graphics 'Olex2 1.3 (Dolomanov et al., 2009)'
_computing_publication_material 'Olex2 1.3 (Dolomanov et al., 2009)'
_computing_structure_refinement 'SHELXL 2018/3 (Sheldrick, 2015)'
_computing_structure_solution 'SHELXS  (Sheldrick, 2008)'
_diffrn_ambient_temperature 100(2)
_diffrn_detector_area_resol_mean 8
_diffrn_measured_fraction_theta_full 0.998
_diffrn_measured_fraction_theta_max 0.998
_diffrn_measurement_device_type 'Bruker Kappa APEX CCD area detector'
_diffrn_measurement_method '\w and \f scans'
_diffrn_radiation_monochromator 'Quazar optics'
_diffrn_radiation_type CuK\a
_diffrn_radiation_wavelength 1.54178
_diffrn_reflns_av_R_equivalents 0.0524
_diffrn_reflns_av_unetI/netI 0.0168
_diffrn_reflns_Laue_measured_fraction_full 0.998
_diffrn_reflns_Laue_measured_fraction_max 0.998
_diffrn_reflns_limit_h_max 44
_diffrn_reflns_limit_h_min -42
_diffrn_reflns_limit_k_max 44
_diffrn_reflns_limit_k_min -44
_diffrn_reflns_limit_l_max 44
_diffrn_reflns_limit_l_min -44
_diffrn_reflns_number 167138
_diffrn_reflns_point_group_measured_fraction_full 0.998
_diffrn_reflns_point_group_measured_fraction_max 0.998
_diffrn_reflns_theta_full 63.832
_diffrn_reflns_theta_max 63.832
_diffrn_reflns_theta_min 3.248
_diffrn_source microsource
_diffrn_source_current 0.64
_diffrn_source_power 0.0286336
_diffrn_source_voltage 44.74
_diffrn_standards_number 0
_exptl_absorpt_coefficient_mu 2.687
_exptl_absorpt_correction_T_max 0.7524
_exptl_absorpt_correction_T_min 0.6566
_exptl_absorpt_correction_type multi-scan
_exptl_absorpt_process_details
;
SADABS-2016/2 (Bruker,2016) was used for absorption correction.
wR2(int) was 0.0422 before and 0.0334 after correction.
The Ratio of minimum to maximum transmission is 0.8727.
The \l/2 correction factor is Not present.
;
_exptl_crystal_colour 'clear dark violet'
_exptl_crystal_colour_lustre clear
_exptl_crystal_colour_modifier dark
_exptl_crystal_colour_primary violet
_exptl_crystal_density_diffrn 0.546
_exptl_crystal_description cuboctahedral
_exptl_crystal_F_000 9284
_exptl_crystal_recrystallization_method 'See Experimental Section in Supporting Information'
_exptl_crystal_size_max 0.248
_exptl_crystal_size_mid 0.24
_exptl_crystal_size_min 0.219
_refine_diff_density_max 0.937
_refine_diff_density_min -0.489
_refine_diff_density_rms 0.099
_refine_ls_extinction_method none
_refine_ls_goodness_of_fit_ref 1.191
_refine_ls_hydrogen_treatment constr
_refine_ls_matrix_type full
_refine_ls_number_parameters 145
_refine_ls_number_reflns 4417
_refine_ls_number_restraints 128
_refine_ls_restrained_S_all 1.180
_refine_ls_R_factor_all 0.0844
_refine_ls_R_factor_gt 0.0733
_refine_ls_shift/su_max 0.000
_refine_ls_shift/su_mean 0.000
_refine_ls_structure_factor_coef Fsqd
_refine_ls_weighting_details 'w=1/[\s^2^(Fo^2^)+(0.1299P)^2^+126.4133P] where P=(Fo^2^+2Fc^2^)/3'
_refine_ls_weighting_scheme calc
_refine_ls_wR_factor_gt 0.2249
_refine_ls_wR_factor_ref 0.2456
_reflns_Friedel_coverage 0.000
_reflns_number_gt 3868
_reflns_number_total 4417
_reflns_threshold_expression 'I > 2\s(I)'
_cod_data_source_file d0sc01796e2.cif
_cod_data_source_block PCN-224'FeCl
_cod_depositor_comments
;
The following automatic conversions were performed:

data item '_chemical_melting_point' value 'not measured' was changed
to '?' -- the value is undefined or not given.

Automatic conversion script
Id: cif_fix_values 7556 2019-12-06 15:28:31Z antanas 

 Adding full bibliography for 1558028--1558030.cif.

 Adding full bibliography for 1558028--1558030.cif.
;
_cod_original_cell_volume 57018(4)
_cod_database_code 1558029
_shelx_shelxl_version_number 2018/3
_shelx_space_group_comment
;
The symmetry employed for this shelxl refinement is uniquely defined
by the following loop, which should always be used as a source of
symmetry information in preference to the above space-group names.
They are only intended as comments.
;
_shelx_estimated_absorpt_t_max 0.591
_shelx_estimated_absorpt_t_min 0.555
_olex2_refinement_description
;
1. Fixed Uiso
 At 1.2 times of:
  All C(H) groups
 At 1.5 times of:
  All C(H,H,H) groups
2. Restrained distances
 C10-C9 \\sim C10A-C9A
 with sigma of 0.02
 C10A-O4 \\sim O4A-C10
 with sigma of 0.04
 C9-O4 \\sim O4A-C9A
 with sigma of 0.02
3. Restrained planarity
 O4, O4_$2, C9, C10
 with sigma of 0.1
 O4A_$1, O4A, C9A, C10A
 with sigma of 0.1
4. Uiso/Uaniso restraints and constraints
All non-hydrogen atoms have similar U: within 0.9A with sigma of 0.04 and sigma
for terminal atoms of 0.08 within 0.9A
Uanis(C10) \\sim Ueq: with sigma of 0.1 and sigma for terminal atoms of 0.2
5. Rigid body (RIGU) restrains
 Zr1, O1, O2, O4, C9, C10, O2A, O4A, C9A, C10A
 with sigma for 1-2 distances of 0.004 and sigma for 1-3 distances of 0.004
 Fe1, Cl1, O3, N1, C1, C2, C3, C4, C5, C6, C7, C8
 with sigma for 1-2 distances of 0.004 and sigma for 1-3 distances of 0.004
6. Others
 Sof(O4A)=1-FVAR(1)
 Sof(C9A)=Sof(C10A)=Sof(H10D)=Sof(H10E)=Sof(H10F)=0.5*(1-FVAR(2))
 Sof(C9)=Sof(C10)=Sof(H10A)=Sof(H10B)=Sof(H10C)=0.5*FVAR(2)
 Sof(O4)=FVAR(1)
 Sof(O2A)=0.5*(1-FVAR(3))
 Sof(O2)=0.5*FVAR(3)
 Fixed Sof: Fe1(0.125) Cl1(0.125)
7.a Aromatic/amide H refined with riding coordinates:
 C3(H3), C4(H4), C8(H8)
7.b Idealised Me refined with riding coordinates:
 C10(H10A,H10B,H10C), C10A(H10D,H10E,H10F)
;
_olex2_exptl_crystal_mounting_method
; 
In a solvent-free, dinitrogen-filled glovebox, activated crystals were coated 
with Paratone-N oil. The crystals were removed from the glovebox. A suitable 
single crystal was mounted on a MiTeGen loop, and cooled under a stream of N2 
at 100 K for collection.
;
_olex2_submission_original_sample_id PCN-224'FeCl
_olex2_submission_special_instructions 'No special instructions were received'

loop_
_space_group_symop_operation_xyz
'x, y, z'
'-y, x, z'
'-x, -y, z'
'y, -x, z'
'x, -z, y'
'x, -y, -z'
'x, z, -y'
'z, y, -x'
'-x, y, -z'
'-z, y, x'
'z, x, y'
'y, z, x'
'-y, -z, x'
'z, -x, -y'
'-y, z, -x'
'-z, -x, y'
'-z, x, -y'
'y, -z, -x'
'y, x, -z'
'-y, -x, -z'
'-x, z, y'
'-x, -z, -y'
'z, -y, x'
'-z, -y, -x'
'x+1/2, y+1/2, z+1/2'
'-y+1/2, x+1/2, z+1/2'
'-x+1/2, -y+1/2, z+1/2'
'y+1/2, -x+1/2, z+1/2'
'x+1/2, -z+1/2, y+1/2'
'x+1/2, -y+1/2, -z+1/2'
'x+1/2, z+1/2, -y+1/2'
'z+1/2, y+1/2, -x+1/2'
'-x+1/2, y+1/2, -z+1/2'
'-z+1/2, y+1/2, x+1/2'
'z+1/2, x+1/2, y+1/2'
'y+1/2, z+1/2, x+1/2'
'-y+1/2, -z+1/2, x+1/2'
'z+1/2, -x+1/2, -y+1/2'
'-y+1/2, z+1/2, -x+1/2'
'-z+1/2, -x+1/2, y+1/2'
'-z+1/2, x+1/2, -y+1/2'
'y+1/2, -z+1/2, -x+1/2'
'y+1/2, x+1/2, -z+1/2'
'-y+1/2, -x+1/2, -z+1/2'
'-x+1/2, z+1/2, y+1/2'
'-x+1/2, -z+1/2, -y+1/2'
'z+1/2, -y+1/2, x+1/2'
'-z+1/2, -y+1/2, -x+1/2'
'-x, -y, -z'
'y, -x, -z'
'x, y, -z'
'-y, x, -z'
'-x, z, -y'
'-x, y, z'
'-x, -z, y'
'-z, -y, x'
'x, -y, z'
'z, -y, -x'
'-z, -x, -y'
'-y, -z, -x'
'y, z, -x'
'-z, x, y'
'y, -z, x'
'z, x, -y'
'z, -x, y'
'-y, z, x'
'-y, -x, z'
'y, x, z'
'x, -z, -y'
'x, z, y'
'-z, y, -x'
'z, y, x'
'-x+1/2, -y+1/2, -z+1/2'
'y+1/2, -x+1/2, -z+1/2'
'x+1/2, y+1/2, -z+1/2'
'-y+1/2, x+1/2, -z+1/2'
'-x+1/2, z+1/2, -y+1/2'
'-x+1/2, y+1/2, z+1/2'
'-x+1/2, -z+1/2, y+1/2'
'-z+1/2, -y+1/2, x+1/2'
'x+1/2, -y+1/2, z+1/2'
'z+1/2, -y+1/2, -x+1/2'
'-z+1/2, -x+1/2, -y+1/2'
'-y+1/2, -z+1/2, -x+1/2'
'y+1/2, z+1/2, -x+1/2'
'-z+1/2, x+1/2, y+1/2'
'y+1/2, -z+1/2, x+1/2'
'z+1/2, x+1/2, -y+1/2'
'z+1/2, -x+1/2, y+1/2'
'-y+1/2, z+1/2, x+1/2'
'-y+1/2, -x+1/2, z+1/2'
'y+1/2, x+1/2, z+1/2'
'x+1/2, -z+1/2, -y+1/2'
'x+1/2, z+1/2, y+1/2'
'-z+1/2, y+1/2, -x+1/2'
'z+1/2, y+1/2, x+1/2'

loop_
_atom_site_label
_atom_site_type_symbol
_atom_site_fract_x
_atom_site_fract_y
_atom_site_fract_z
_atom_site_U_iso_or_equiv
_atom_site_adp_type
_atom_site_occupancy
_atom_site_site_symmetry_order
_atom_site_calc_flag
_atom_site_refinement_flags_posn
_atom_site_refinement_flags_adp
_atom_site_refinement_flags_occupancy
_atom_site_disorder_assembly
_atom_site_disorder_group
Zr1 Zr 0.29310(2) 0.29310(2) 0.22862(2) 0.1322(7) Uani 1 2 d S T P . .
Fe1 Fe 0.26494(19) 0.500000 0.000000 0.139(5) Uani 0.5 4 d S T P . .
Cl1 Cl 0.3228(5) 0.500000 0.000000 0.191(6) Uani 0.5 4 d S T P . .
O1 O 0.28189(19) 0.28189(19) 0.28189(19) 0.095(3) Uani 1 6 d S T P . .
O3 O 0.27801(13) 0.32775(11) 0.18577(12) 0.135(2) Uani 1 1 d . . . . .
N1 N 0.2501(3) 0.500000 0.05212(12) 0.145(4) Uani 1 2 d S T P . .
C1 C 0.250000 0.33107(12) 0.16893(12) 0.123(3) Uani 1 2 d S T P . .
C2 C 0.250000 0.35894(11) 0.14106(11) 0.112(3) Uani 1 2 d S T P . .
C3 C 0.2797(2) 0.37781(14) 0.13533(14) 0.126(3) Uani 1 1 d . . . . .
H3 H 0.300047 0.373313 0.148550 0.151 Uiso 1 1 calc R U . . .
C4 C 0.2797(3) 0.40377(14) 0.10982(14) 0.140(3) Uani 1 1 d . . . . .
H4 H 0.299941 0.417351 0.105788 0.167 Uiso 1 1 calc R U . . .
C5 C 0.250000 0.40931(12) 0.09069(12) 0.130(4) Uani 1 2 d S T P . .
C6 C 0.250000 0.43705(9) 0.06295(9) 0.147(5) Uani 1 2 d S T P . .
C7 C 0.2492(3) 0.47165(11) 0.07362(10) 0.146(4) Uani 1 1 d . . . . .
C8 C 0.2471(3) 0.48256(11) 0.10913(10) 0.159(4) Uani 1 1 d . . . . .
H8 H 0.245962 0.467890 0.128944 0.191 Uiso 1 1 calc R U . . .
O2 O 0.2636(3) 0.2636(3) 0.2098(5) 0.105(5) Uani 0.56(3) 2 d S T P . 1
O4 O 0.3431(4) 0.2918(4) 0.2493(4) 0.151(5) Uani 0.608(15) 1 d D U P . 1
C9 C 0.3571(5) 0.2740(5) 0.2740(5) 0.239(16) Uani 0.608(15) 2 d DS T P . 1
C10 C 0.3936(6) 0.2821(12) 0.2821(12) 0.45(4) Uani 0.608(15) 2 d DS TU P . 1
H10A H 0.408671 0.272239 0.264131 0.674 Uiso 0.304(7) 1 calc R U P . 1
H10B H 0.399668 0.272120 0.304724 0.674 Uiso 0.304(7) 1 calc R U P . 1
H10C H 0.396689 0.307368 0.282871 0.674 Uiso 0.304(7) 1 calc R U P . 1
O2A O 0.2442(3) 0.3158(5) 0.2442(3) 0.088(7) Uani 0.44(3) 2 d S T P . 2
O4A O 0.3524(6) 0.3107(7) 0.2539(7) 0.178(9) Uani 0.392(15) 1 d D U P . 2
C9A C 0.3429(7) 0.3429(7) 0.2606(8) 0.179(14) Uani 0.392(15) 2 d DS T P . 2
C10A C 0.3681(8) 0.3681(8) 0.2756(16) 0.32(3) Uani 0.392(15) 2 d DS T P . 2
H10D H 0.391360 0.363201 0.266566 0.479 Uiso 0.196(7) 1 calc R U P . 2
H10E H 0.368173 0.365831 0.300978 0.479 Uiso 0.392(15) 2 calc R U P . 2
H10F H 0.361241 0.391742 0.269208 0.479 Uiso 0.196(7) 1 calc R U P . 2

loop_
_atom_site_aniso_label
_atom_site_aniso_U_11
_atom_site_aniso_U_22
_atom_site_aniso_U_33
_atom_site_aniso_U_23
_atom_site_aniso_U_13
_atom_site_aniso_U_12
Zr1 0.1319(7) 0.1319(7) 0.1328(8) 0.1125(6) 0.1125(6) 0.1058(7)
Fe1 0.386(17) 0.0166(13) 0.0134(12) 0.000 0.000 0.000
Cl1 0.40(2) 0.094(5) 0.079(4) 0.000 0.000 0.000
O1 0.095(3) 0.095(3) 0.095(3) 0.074(4) 0.074(4) 0.074(4)
O3 0.154(4) 0.125(3) 0.126(3) 0.102(3) 0.104(3) 0.096(3)
N1 0.397(13) 0.017(2) 0.021(2) 0.000 0.004(4) 0.000
C1 0.179(7) 0.094(4) 0.094(4) 0.071(5) 0.088(4) 0.088(4)
C2 0.229(9) 0.054(2) 0.054(2) 0.036(3) 0.063(4) 0.063(4)
C3 0.256(8) 0.061(3) 0.061(3) 0.036(3) 0.048(4) 0.033(4)
C4 0.314(10) 0.056(3) 0.048(3) 0.024(2) 0.022(4) 0.005(4)
C5 0.337(12) 0.0259(17) 0.0259(17) 0.002(2) 0.011(3) 0.011(3)
C6 0.399(16) 0.0209(16) 0.0209(16) 0.007(2) 0.003(4) 0.003(4)
C7 0.388(12) 0.0266(19) 0.0228(19) 0.0074(16) 0.004(4) 0.000(4)
C8 0.426(13) 0.036(2) 0.0163(18) 0.0035(17) 0.002(4) 0.004(4)
O2 0.109(6) 0.109(6) 0.097(10) 0.076(5) 0.076(5) 0.080(7)
O4 0.117(7) 0.176(11) 0.161(9) 0.107(8) 0.087(6) 0.079(7)
C9 0.107(11) 0.31(2) 0.31(2) 0.26(3) 0.115(12) 0.115(12)
C10 0.088(12) 0.63(6) 0.63(6) 0.54(6) 0.060(18) 0.060(18)
O2A 0.090(6) 0.082(13) 0.090(6) 0.071(7) 0.074(6) 0.071(7)
O4A 0.121(11) 0.178(15) 0.236(17) 0.074(15) 0.109(11) 0.071(11)
C9A 0.164(14) 0.164(14) 0.21(3) 0.092(17) 0.092(17) 0.055(16)
C10A 0.23(3) 0.23(3) 0.51(9) 0.08(2) 0.08(2) -0.06(4)

loop_
_atom_type_symbol
_atom_type_description
_atom_type_scat_dispersion_real
_atom_type_scat_dispersion_imag
_atom_type_scat_source
C C 0.0181 0.0091 'International Tables Vol C Tables 4.2.6.8 and 6.1.1.4'
H H 0.0000 0.0000 'International Tables Vol C Tables 4.2.6.8 and 6.1.1.4'
Cl Cl 0.3639 0.7018 'International Tables Vol C Tables 4.2.6.8 and 6.1.1.4'
Fe Fe -1.1336 3.1974 'International Tables Vol C Tables 4.2.6.8 and 6.1.1.4'
N N 0.0311 0.0180 'International Tables Vol C Tables 4.2.6.8 and 6.1.1.4'
O O 0.0492 0.0322 'International Tables Vol C Tables 4.2.6.8 and 6.1.1.4'
Zr Zr -0.1862 2.2449 'International Tables Vol C Tables 4.2.6.8 and 6.1.1.4'

loop_
_geom_angle_atom_site_label_1
_geom_angle_atom_site_label_2
_geom_angle_atom_site_label_3
_geom_angle
_geom_angle_site_symmetry_1
_geom_angle_site_symmetry_3
_geom_angle_publ_flag
O1 Zr1 O3 141.99(9) . . ?
O1 Zr1 O3 141.99(9) . 68 ?
O1 Zr1 O2 70.1(4) . 84 ?
O1 Zr1 O2 70.1(4) . 83 ?
O1 Zr1 O2A 68.9(2) . . ?
O1 Zr1 O2A 68.9(2) . 12 ?
O1 Zr1 O4A 82.5(6) . . ?
O1 Zr1 O4A 82.5(6) . 68 ?
O3 Zr1 O3 75.99(17) . 68 ?
O3 Zr1 O2 82.6(3) . 84 ?
O3 Zr1 O2 133.5(5) . 83 ?
O3 Zr1 O2 82.6(3) 68 83 ?
O3 Zr1 O2 133.5(5) 68 84 ?
O3 Zr1 O4A 79.4(5) 68 . ?
O3 Zr1 O4A 111.0(6) 68 68 ?
O3 Zr1 O4A 79.4(5) . 68 ?
O3 Zr1 O4A 111.0(6) . . ?
O2 Zr1 O1 97.7(6) . . ?
O2 Zr1 O3 85.0(4) . 68 ?
O2 Zr1 O3 85.0(4) . . ?
O2 Zr1 O2 52.1(8) . 84 ?
O2 Zr1 O2 83.2(9) 83 84 ?
O2 Zr1 O2 52.1(8) . 83 ?
O2 Zr1 O4 137.4(5) . . ?
O2 Zr1 O4 137.4(5) . 68 ?
O2 Zr1 O2A 79.2(8) . 12 ?
O2 Zr1 O4A 153.8(5) . 68 ?
O2 Zr1 O4A 147.1(7) 83 68 ?
O2 Zr1 O4A 104.7(8) 84 68 ?
O4 Zr1 O1 79.4(4) 68 . ?
O4 Zr1 O1 79.4(4) . . ?
O4 Zr1 O3 73.7(4) . 68 ?
O4 Zr1 O3 123.0(3) 68 68 ?
O4 Zr1 O3 123.0(3) . . ?
O4 Zr1 O3 73.7(4) 68 . ?
O4 Zr1 O2 149.4(4) . 84 ?
O4 Zr1 O2 149.4(4) 68 83 ?
O4 Zr1 O2 88.3(7) . 83 ?
O4 Zr1 O2 88.3(7) 68 84 ?
O4 Zr1 O4 84.2(9) 68 . ?
O4 Zr1 O2A 59.9(8) . 12 ?
O4 Zr1 O2A 135.2(7) 68 12 ?
O4 Zr1 O4A 68.5(8) . 68 ?
O4 Zr1 O4A 16.7(6) 68 68 ?
O2A Zr1 O3 147.5(3) . 68 ?
O2A Zr1 O3 147.5(3) 12 . ?
O2A Zr1 O3 74.5(2) 12 68 ?
O2A Zr1 O3 74.5(2) . . ?
O2A Zr1 O2 28.4(5) . 84 ?
O2A Zr1 O2 108.6(9) 12 84 ?
O2A Zr1 O2 28.4(5) 12 83 ?
O2A Zr1 O2 108.6(9) . 83 ?
O2A Zr1 O2A 128.9(7) . 12 ?
O2A Zr1 O4A 124.1(8) . . ?
O2A Zr1 O4A 76.5(9) . 68 ?
O2A Zr1 O4A 124.1(8) 12 68 ?
O2A Zr1 O4A 76.5(9) 12 . ?
O4A Zr1 O4A 52.3(11) . 68 ?
Fe1 Fe1 Cl1 180.0 77 . ?
Fe1 Fe1 N1 73.8(4) 77 79_554 ?
Fe1 Fe1 N1 74.2(4) 77 . ?
Fe1 Fe1 N1 74.2(4) 77 51 ?
Fe1 Fe1 N1 73.8(4) 77 77 ?
N1 Fe1 Cl1 105.8(4) . . ?
N1 Fe1 Cl1 106.2(4) 79_554 . ?
N1 Fe1 Cl1 105.8(4) 51 . ?
N1 Fe1 Cl1 106.2(4) 77 . ?
N1 Fe1 N1 147.7(7) 79_554 77 ?
N1 Fe1 N1 85.64(10) . 77 ?
N1 Fe1 N1 85.64(10) 51 77 ?
N1 Fe1 N1 85.64(10) . 79_554 ?
N1 Fe1 N1 85.64(10) 51 79_554 ?
N1 Fe1 N1 148.3(7) . 51 ?
Zr1 O1 Zr1 110.2(3) 12 . ?
Zr1 O1 Zr1 110.2(3) 12 11 ?
Zr1 O1 Zr1 110.2(3) 11 . ?
C1 O3 Zr1 132.1(4) . . ?
Fe1 N1 Fe1 32.0(4) . 77 ?
C7 N1 Fe1 125.0(4) . 77 ?
C7 N1 Fe1 125.0(4) 57_565 77 ?
C7 N1 Fe1 126.0(3) . . ?
C7 N1 Fe1 126.0(3) 57_565 . ?
C7 N1 C7 105.6(5) . 57_565 ?
O3 C1 O3 128.6(6) 46 . ?
O3 C1 C2 115.7(3) 46 . ?
O3 C1 C2 115.7(3) . . ?
C3 C2 C1 119.2(3) 46 . ?
C3 C2 C1 119.2(3) . . ?
C3 C2 C3 121.6(7) . 46 ?
C2 C3 H3 120.3 . . ?
C2 C3 C4 119.4(8) . . ?
C4 C3 H3 120.3 . . ?
C3 C4 H4 120.5 . . ?
C5 C4 C3 119.0(8) . . ?
C5 C4 H4 120.5 . . ?
C4 C5 C4 121.6(7) . 46 ?
C4 C5 C6 119.2(4) 46 . ?
C4 C5 C6 119.2(4) . . ?
C7 C6 C5 117.9(2) . . ?
C7 C6 C5 117.9(2) 46 . ?
C7 C6 C7 124.3(5) . 46 ?
N1 C7 C6 125.6(4) . . ?
N1 C7 C8 110.2(4) . . ?
C6 C7 C8 124.2(4) . . ?
C7 C8 H8 126.5 . . ?
C8 C8 C7 107.1(2) 57_565 . ?
C8 C8 H8 126.5 57_565 . ?
Zr1 O2 Zr1 105.5(7) 84 83 ?
Zr1 O2 Zr1 124.8(6) . 83 ?
Zr1 O2 Zr1 124.8(6) . 84 ?
Zr1 O2 O2 76.8(14) . 83 ?
Zr1 O2 O2 76.8(14) . 84 ?
O2 O2 Zr1 51.1(8) 84 84 ?
O2 O2 Zr1 132.6(6) 83 84 ?
O2 O2 Zr1 132.6(6) 84 83 ?
O2 O2 Zr1 51.1(8) 83 83 ?
O2 O2 O2 110.0(13) 84 83 ?
C9 O4 Zr1 132.8(12) . . ?
O4 C9 O4 128(2) 70 . ?
O4 C9 C10 116.2(11) 70 . ?
O4 C9 C10 116.2(11) . . ?
C9 C10 H10A 109.5 . . ?
C9 C10 H10A 109(2) . 70 ?
C9 C10 H10B 109.5(6) . 70 ?
C9 C10 H10B 109.5 . . ?
C9 C10 H10C 109.5(14) . 70 ?
C9 C10 H10C 109.5 . . ?
H10A C10 H10A 26.0 . 70 ?
H10A C10 H10B 109.5 . . ?
H10A C10 H10B 85.7 . 70 ?
H10A C10 H10B 109.5 70 70 ?
H10A C10 H10C 109.5 . . ?
H10A C10 H10C 109.5 70 70 ?
H10A C10 H10C 129.8 . 70 ?
H10B C10 H10A 85.7 . 70 ?
H10B C10 H10B 129.8 . 70 ?
H10B C10 H10C 109.5 . . ?
H10B C10 H10C 109.5 70 70 ?
H10B C10 H10C 26.0 . 70 ?
H10C C10 H10A 129.8 . 70 ?
H10C C10 H10B 26.0 . 70 ?
H10C C10 H10C 85.7 . 70 ?
Zr1 O2A Zr1 93.5(7) 11 84 ?
Zr1 O2A Zr1 108.7(4) 11 . ?
Zr1 O2A Zr1 93.5(7) . 84 ?
C9A O4A Zr1 94(2) . . ?
C9A O4A Zr1 94(2) 68 . ?
C9A O4A C9A 0(2) 68 . ?
O4A C9A O4A 119(4) . 68 ?
O4A C9A C10A 120.4(18) . . ?
O4A C9A C10A 120.4(18) 68 . ?
C9A C9A O4A 0(10) 68 68 ?
C9A C9A O4A 0(10) 68 . ?
C9A C9A C10A 0(10) 68 . ?
C9A C10A C9A 0(5) 68 . ?
C9A C10A H10D 109.5(11) 68 68 ?
C9A C10A H10D 109.5(11) . 68 ?
C9A C10A H10D 109.5 68 . ?
C9A C10A H10D 109.5 . . ?
C9A C10A H10E 109.5 68 . ?
C9A C10A H10E 109.5 . . ?
C9A C10A H10E 109(2) 68 68 ?
C9A C10A H10E 109(2) . 68 ?
C9A C10A H10F 109.5 68 . ?
C9A C10A H10F 109.5(9) 68 68 ?
C9A C10A H10F 109.5(9) . 68 ?
C9A C10A H10F 109.5 . . ?
H10D C10A H10D 102.9 . 68 ?
H10D C10A H10E 109.5 68 68 ?
H10D C10A H10E 109.5 . . ?
H10D C10A H10E 115.8 . 68 ?
H10D C10A H10F 109.5 68 68 ?
H10D C10A H10F 7.5 . 68 ?
H10D C10A H10F 109.5 . . ?
H10E C10A H10D 115.8 . 68 ?
H10E C10A H10E 7.5 . 68 ?
H10E C10A H10F 109.5 68 68 ?
H10E C10A H10F 109.5 . . ?
H10E C10A H10F 102.9 . 68 ?
H10F C10A H10D 7.4 . 68 ?
H10F C10A H10E 102.9 . 68 ?
H10F C10A H10F 115.8 . 68 ?

loop_
_geom_bond_atom_site_label_1
_geom_bond_atom_site_label_2
_geom_bond_distance
_geom_bond_site_symmetry_2
_geom_bond_publ_flag
Zr1 O1 2.139(4) . ?
Zr1 O3 2.199(4) 68 ?
Zr1 O3 2.199(4) . ?
Zr1 O2 1.76(2) . ?
Zr1 O2 2.205(11) 84 ?
Zr1 O2 2.205(11) 83 ?
Zr1 O4 2.083(16) . ?
Zr1 O4 2.083(16) 68 ?
Zr1 O2A 2.160(6) 12 ?
Zr1 O2A 2.160(6) . ?
Zr1 O4A 2.57(3) . ?
Zr1 O4A 2.57(3) 68 ?
Fe1 Fe1 1.150(14) 77 ?
Fe1 Cl1 2.23(2) . ?
Fe1 N1 2.089(6) 77 ?
Fe1 N1 2.085(6) 51 ?
Fe1 N1 2.089(6) 79_554 ?
Fe1 N1 2.085(6) . ?
O3 C1 1.264(6) . ?
N1 C7 1.370(5) . ?
N1 C7 1.370(5) 57_565 ?
C1 C2 1.517(8) . ?
C2 C3 1.372(8) 46 ?
C2 C3 1.372(9) . ?
C3 H3 0.9500 . ?
C3 C4 1.401(7) . ?
C4 H4 0.9500 . ?
C4 C5 1.377(9) . ?
C5 C6 1.510(8) . ?
C6 C7 1.394(5) 46 ?
C6 C7 1.394(5) . ?
C7 C8 1.432(5) . ?
C8 C8 1.342(9) 57_565 ?
C8 H8 0.9500 . ?
O2 O2 1.79(2) 84 ?
O2 O2 1.79(2) 83 ?
O4 C9 1.289(15) . ?
C9 C10 1.47(3) . ?
C10 H10A 0.9800 70 ?
C10 H10A 0.9800 . ?
C10 H10B 0.9802 70 ?
C10 H10B 0.9800 . ?
C10 H10C 0.9801 70 ?
C10 H10C 0.9800 . ?
O4A C9A 1.31(2) 68 ?
O4A C9A 1.31(2) . ?
C9A C9A 0.00(15) 68 ?
C9A C10A 1.49(4) . ?
C10A H10D 0.9799 68 ?
C10A H10D 0.9800 . ?
C10A H10E 0.9801 68 ?
C10A H10E 0.9800 . ?
C10A H10F 0.9800 . ?
C10A H10F 0.9800 68 ?

loop_
_geom_torsion_atom_site_label_1
_geom_torsion_atom_site_label_2
_geom_torsion_atom_site_label_3
_geom_torsion_atom_site_label_4
_geom_torsion
_geom_torsion_site_symmetry_1
_geom_torsion_site_symmetry_2
_geom_torsion_site_symmetry_3
_geom_torsion_site_symmetry_4
_geom_torsion_publ_flag
Zr1 O3 C1 O3 -0.8(2) . . . 46 ?
Zr1 O3 C1 C2 179.2(2) . . . . ?
Zr1 O4 C9 O4 5(3) . . . 70 ?
Zr1 O4 C9 C10 -177(3) . . . . ?
Zr1 O4A C9A O4A 2(2) . . . 68 ?
Zr1 O4A C9A C9A 0.0(4) . . . 68 ?
Zr1 O4A C9A C10A -178(2) . . . . ?
Fe1 N1 C7 C6 23.6(15) 77 . . . ?
Fe1 N1 C7 C6 -16.0(15) . . . . ?
Fe1 N1 C7 C8 164.3(8) . . . . ?
Fe1 N1 C7 C8 -156.2(8) 77 . . . ?
O1 Zr1 O2 Zr1 -75.8(8) . . . 83 ?
O1 Zr1 O2 Zr1 75.8(8) . . . 84 ?
O1 Zr1 O2 O2 57.29(19) . . . 84 ?
O1 Zr1 O2 O2 -57.29(19) . . . 83 ?
O3 Zr1 O2 Zr1 142.4(8) . . . 83 ?
O3 Zr1 O2 Zr1 66.1(8) 68 . . 83 ?
O3 Zr1 O2 Zr1 -142.4(8) 68 . . 84 ?
O3 Zr1 O2 Zr1 -66.1(8) . . . 84 ?
O3 Zr1 O2 O2 -84.5(2) . . . 84 ?
O3 Zr1 O2 O2 160.9(2) . . . 83 ?
O3 Zr1 O2 O2 -160.9(2) 68 . . 84 ?
O3 Zr1 O2 O2 84.5(2) 68 . . 83 ?
O3 C1 C2 C3 1.5(3) 46 . . 46 ?
O3 C1 C2 C3 -178.5(3) 46 . . . ?
O3 C1 C2 C3 1.5(3) . . . . ?
O3 C1 C2 C3 -178.5(3) . . . 46 ?
N1 C7 C8 C8 -0.6(9) . . . 57_565 ?
C1 C2 C3 C4 -179.5(4) . . . . ?
C2 C3 C4 C5 -1.1(8) . . . . ?
C3 C2 C3 C4 0.5(4) 46 . . . ?
C3 C4 C5 C4 0.5(4) . . . 46 ?
C3 C4 C5 C6 -179.5(4) . . . . ?
C4 C5 C6 C7 106.5(5) 46 . . . ?
C4 C5 C6 C7 -73.5(5) 46 . . 46 ?
C4 C5 C6 C7 -73.5(5) . . . . ?
C4 C5 C6 C7 106.5(5) . . . 46 ?
C5 C6 C7 N1 177.9(8) . . . . ?
C5 C6 C7 C8 -2.4(11) . . . . ?
C6 C7 C8 C8 179.7(7) . . . 57_565 ?
C7 N1 C7 C6 -179.4(4) 57_565 . . . ?
C7 N1 C7 C8 0.9(15) 57_565 . . . ?
C7 C6 C7 N1 -2.1(8) 46 . . . ?
C7 C6 C7 C8 177.6(11) 46 . . . ?
O2 Zr1 O2 Zr1 133.0(8) 83 . . 84 ?
O2 Zr1 O2 Zr1 -18.5(8) 83 . . 83 ?
O2 Zr1 O2 Zr1 -133.0(8) 84 . . 83 ?
O2 Zr1 O2 Zr1 18.5(8) 84 . . 84 ?
O2 Zr1 O2 O2 114.6(4) 83 . . 84 ?
O2 Zr1 O2 O2 -114.6(4) 84 . . 83 ?
O4 Zr1 O2 Zr1 6.9(14) . . . 83 ?
O4 Zr1 O2 Zr1 -158.4(5) 68 . . 83 ?
O4 Zr1 O2 Zr1 -6.9(14) 68 . . 84 ?
O4 Zr1 O2 Zr1 158.4(5) . . . 84 ?
O4 Zr1 O2 O2 -25.4(7) 68 . . 84 ?
O4 Zr1 O2 O2 25.4(7) . . . 83 ?
O4 Zr1 O2 O2 -140.0(7) 68 . . 83 ?
O4 Zr1 O2 O2 140.0(7) . . . 84 ?
O4A C9A C10A C9A 0(100) 68 . . 68 ?
O4A C9A C10A C9A 0(100) . . . 68 ?
C9A O4A C9A O4A 0(88) 68 . . 68 ?
C9A O4A C9A C10A 0(100) 68 . . . ?
